data_7003411
loop_
_publ_author_name
'Cheng, Ai-Ling'
'Ma, Yu'
'Zhang, Jian-Yong'
'Gao, En-Qing'

_publ_section_title
;
 Towards tuning the packing and entanglement of zigzag coordination
 chains by terminal ligands
;
_journal_issue 15
_journal_name_full 'Dalton Transactions'
_journal_page_first 1993
_journal_page_last 2004
_journal_paper_doi 10.1039/b715949h
_journal_year 2008
_chemical_formula_sum 'C34 H22 N2 O4 Zn'
_chemical_formula_weight 587.91
_chemical_name_systematic
;
?
;
_space_group_IT_number 14
_symmetry_cell_setting monoclinic
_symmetry_space_group_name_Hall '-P 2ybc'
_symmetry_space_group_name_H-M 'P 1 21/c 1'
_atom_sites_solution_hydrogens geom
_atom_sites_solution_primary direct
_atom_sites_solution_secondary difmap
_audit_creation_method SHELXL-97
_cell_angle_alpha 90.00
_cell_angle_beta 102.210(2)
_cell_angle_gamma 90.00
_cell_formula_units_Z 4
_cell_length_a 11.0661(6)
_cell_length_b 16.9926(8)
_cell_length_c 13.9772(9)
_cell_measurement_reflns_used 14147
_cell_measurement_temperature 293(2)
_cell_measurement_theta_max 26.373
_cell_measurement_theta_min 3.395
_cell_volume 2568.8(2)
_computing_cell_refinement 'HKL Scalepack (Otwinowski & Minor 1997)'
_computing_data_collection 'KappaCCD (Nonius B. V., 1998)'
_computing_data_reduction 'HKL Denzo and Scalepack (Otwinowski & Minor 1997)'
_computing_molecular_graphics 'Bruker SHELXTL V5.1 (Sheldrick, 1998)'
_computing_publication_material 'SHELXL-97 (Sheldrick, 1997)'
_computing_structure_refinement 'SHELXL-97 (Sheldrick, 1997)'
_computing_structure_solution 'SHELXS-97 (Sheldrick, 1990)'
_diffrn_ambient_temperature 293(2)
_diffrn_detector_area_resol_mean 9
_diffrn_measured_fraction_theta_full 0.987
_diffrn_measured_fraction_theta_max 0.987
_diffrn_measurement_device_type 'NONIUS KappaCCD Diffractometer'
_diffrn_measurement_method CCD
_diffrn_radiation_monochromator graphite
_diffrn_radiation_source 'fine-focus sealed tube'
_diffrn_radiation_type MoK\a
_diffrn_radiation_wavelength 0.71073
_diffrn_reflns_av_R_equivalents 0.1765
_diffrn_reflns_av_sigmaI/netI 0.1643
_diffrn_reflns_limit_h_max 13
_diffrn_reflns_limit_h_min -13
_diffrn_reflns_limit_k_max 20
_diffrn_reflns_limit_k_min -19
_diffrn_reflns_limit_l_max 16
_diffrn_reflns_limit_l_min -16
_diffrn_reflns_number 33935
_diffrn_reflns_theta_full 25.25
_diffrn_reflns_theta_max 25.25
_diffrn_reflns_theta_min 3.57
_exptl_absorpt_coefficient_mu 1.002
_exptl_absorpt_correction_T_max 0.9516
_exptl_absorpt_correction_T_min 0.8248
_exptl_absorpt_correction_type empirical
_exptl_absorpt_process_details '(Blessing, 1995, 1997)'
_exptl_crystal_colour yellow
_exptl_crystal_density_diffrn 1.520
_exptl_crystal_density_method 'not measured'
_exptl_crystal_description needle
_exptl_crystal_F_000 1208
_exptl_crystal_size_max 0.20
_exptl_crystal_size_mid 0.06
_exptl_crystal_size_min 0.05
_refine_diff_density_max 0.317
_refine_diff_density_min -0.241
_refine_diff_density_rms 0.058
_refine_ls_extinction_method none
_refine_ls_goodness_of_fit_ref 0.852
_refine_ls_hydrogen_treatment constr
_refine_ls_matrix_type full
_refine_ls_number_parameters 370
_refine_ls_number_reflns 4591
_refine_ls_number_restraints 0
_refine_ls_restrained_S_all 0.852
_refine_ls_R_factor_all 0.2474
_refine_ls_R_factor_gt 0.0601
_refine_ls_shift/su_max 0.001
_refine_ls_shift/su_mean 0.000
_refine_ls_structure_factor_coef Fsqd
_refine_ls_weighting_details 'calc w=1/[\s^2^(Fo^2^)+(0.0162P)^2^+0.0000P] where P=(Fo^2^+2Fc^2^)/3'
_refine_ls_weighting_scheme calc
_refine_ls_wR_factor_gt 0.0630
_refine_ls_wR_factor_ref 0.0871
_reflns_number_gt 1599
_reflns_number_total 4591
_reflns_threshold_expression >2sigma(I)
_cod_data_source_file b715949h.txt
_cod_data_source_block l3
_cod_original_sg_symbol_H-M P2(1)/c
_cod_database_code 7003411

loop_
_symmetry_equiv_pos_as_xyz
'x, y, z'
'-x, y+1/2, -z+1/2'
'-x, -y, -z'
'x, -y-1/2, z-1/2'

loop_
_atom_site_label
_atom_site_type_symbol
_atom_site_fract_x
_atom_site_fract_y
_atom_site_fract_z
_atom_site_U_iso_or_equiv
_atom_site_adp_type
_atom_site_occupancy
_atom_site_symmetry_multiplicity
_atom_site_calc_flag
_atom_site_refinement_flags
_atom_site_disorder_assembly
_atom_site_disorder_group
Zn1 Zn 0.63440(6) 0.56886(3) 0.73365(4) 0.0508(2) Uani 1 1 d . . .
N1 N 0.7064(4) 0.4750(2) 0.6699(4) 0.0510(13) Uani 1 1 d . . .
N2 N 0.6060(4) 0.6076(3) 0.5892(3) 0.0480(12) Uani 1 1 d . . .
O1 O 0.5368(4) 0.4978(2) 0.8273(3) 0.0722(13) Uani 1 1 d . . .
O2 O 0.4395(3) 0.5868(2) 0.7290(3) 0.0679(13) Uani 1 1 d . . .
O3 O 0.7240(3) 0.64254(18) 0.8296(2) 0.0553(11) Uani 1 1 d . . .
O4 O 0.8460(4) 0.6674(2) 0.7290(3) 0.0830(14) Uani 1 1 d . . .
C1 C 0.4412(7) 0.5356(4) 0.7941(4) 0.0558(18) Uani 1 1 d . . .
C2 C 0.3258(6) 0.5233(3) 0.8346(4) 0.0446(15) Uani 1 1 d . . .
C3 C 0.2199(6) 0.5633(3) 0.7941(4) 0.0539(15) Uani 1 1 d . . .
H3A H 0.2180 0.5940 0.7388 0.065 Uiso 1 1 calc R . .
C4 C 0.3266(6) 0.4759(3) 0.9126(4) 0.0542(16) Uani 1 1 d . . .
H4A H 0.3965 0.4463 0.9386 0.065 Uiso 1 1 calc R . .
C5 C 0.1164(5) 0.5592(3) 0.8335(4) 0.0597(17) Uani 1 1 d . . .
H5A H 0.0454 0.5867 0.8047 0.072 Uiso 1 1 calc R . .
C6 C 0.2231(7) 0.4714(3) 0.9537(4) 0.0618(18) Uani 1 1 d . . .
H6A H 0.2244 0.4392 1.0078 0.074 Uiso 1 1 calc R . .
C7 C 0.1181(6) 0.5143(3) 0.9151(5) 0.0513(16) Uani 1 1 d . . .
C8 C 0.0073(6) 0.5166(3) 0.9609(4) 0.0701(19) Uani 1 1 d . . .
H8A H -0.0594 0.5460 0.9277 0.084 Uiso 1 1 calc R . .
C9 C 0.8012(6) 0.6842(3) 0.7998(4) 0.0520(17) Uani 1 1 d . . .
C10 C 0.8470(5) 0.7579(3) 0.8568(4) 0.0449(15) Uani 1 1 d . . .
C11 C 0.8803(5) 0.8227(3) 0.8083(4) 0.0582(17) Uani 1 1 d . . .
H11A H 0.8752 0.8201 0.7411 0.070 Uiso 1 1 calc R . .
C12 C 0.8537(4) 0.7637(3) 0.9552(4) 0.0501(16) Uani 1 1 d . . .
H12A H 0.8289 0.7214 0.9888 0.060 Uiso 1 1 calc R . .
C13 C 0.9210(5) 0.8913(3) 0.8581(4) 0.0594(17) Uani 1 1 d . . .
H13A H 0.9413 0.9344 0.8237 0.071 Uiso 1 1 calc R . .
C14 C 0.8966(5) 0.8313(3) 1.0055(4) 0.0525(16) Uani 1 1 d . . .
H14A H 0.9020 0.8329 1.0728 0.063 Uiso 1 1 calc R . .
C15 C 0.9320(5) 0.8968(3) 0.9595(4) 0.0475(15) Uani 1 1 d . . .
C16 C 0.9786(5) 0.9677(2) 1.0161(4) 0.0568(18) Uani 1 1 d . . .
H16A H 0.9774 0.9666 1.0824 0.068 Uiso 1 1 calc R . .
C17 C 0.7559(5) 0.4076(4) 0.7169(5) 0.0611(18) Uani 1 1 d . . .
C18 C 0.7795(5) 0.4027(3) 0.8168(5) 0.071(2) Uani 1 1 d . . .
H18A H 0.7602 0.4452 0.8527 0.085 Uiso 1 1 calc R . .
C19 C 0.8305(6) 0.3373(4) 0.8649(5) 0.085(2) Uani 1 1 d . . .
H19A H 0.8485 0.3355 0.9329 0.102 Uiso 1 1 calc R . .
C20 C 0.8556(6) 0.2725(4) 0.8100(7) 0.095(3) Uani 1 1 d . . .
H20A H 0.8878 0.2270 0.8427 0.114 Uiso 1 1 calc R . .
C21 C 0.8349(6) 0.2739(4) 0.7124(7) 0.093(2) Uani 1 1 d . . .
H21A H 0.8532 0.2304 0.6777 0.112 Uiso 1 1 calc R . .
C22 C 0.7849(6) 0.3425(4) 0.6632(6) 0.0638(18) Uani 1 1 d . . .
C23 C 0.7615(6) 0.3493(4) 0.5613(6) 0.077(2) Uani 1 1 d . . .
H23A H 0.7772 0.3067 0.5241 0.093 Uiso 1 1 calc R . .
C24 C 0.7157(5) 0.4178(4) 0.5148(4) 0.0680(18) Uani 1 1 d . . .
H24A H 0.7035 0.4225 0.4471 0.082 Uiso 1 1 calc R . .
C25 C 0.6877(5) 0.4804(4) 0.5722(5) 0.0538(16) Uani 1 1 d . . .
C26 C 0.6362(5) 0.5547(3) 0.5278(4) 0.0543(16) Uani 1 1 d . . .
C27 C 0.6200(5) 0.5708(4) 0.4266(4) 0.0647(17) Uani 1 1 d . . .
H27A H 0.6416 0.5338 0.3841 0.078 Uiso 1 1 calc R . .
C28 C 0.5719(6) 0.6420(4) 0.3927(5) 0.073(2) Uani 1 1 d . . .
H28A H 0.5614 0.6537 0.3265 0.088 Uiso 1 1 calc R . .
C29 C 0.5380(6) 0.6978(4) 0.4563(5) 0.0598(18) Uani 1 1 d . . .
C30 C 0.4857(6) 0.7706(4) 0.4245(5) 0.083(2) Uani 1 1 d . . .
H30A H 0.4732 0.7843 0.3587 0.099 Uiso 1 1 calc R . .
C31 C 0.4538(7) 0.8201(4) 0.4882(6) 0.090(2) Uani 1 1 d . . .
H31A H 0.4159 0.8676 0.4664 0.108 Uiso 1 1 calc R . .
C32 C 0.4768(6) 0.8015(4) 0.5888(5) 0.084(2) Uani 1 1 d . . .
H32A H 0.4569 0.8375 0.6332 0.100 Uiso 1 1 calc R . .
C33 C 0.5272(5) 0.7321(3) 0.6202(4) 0.0648(18) Uani 1 1 d . . .
H33A H 0.5411 0.7196 0.6864 0.078 Uiso 1 1 calc R . .
C34 C 0.5587(5) 0.6785(4) 0.5544(5) 0.0496(16) Uani 1 1 d . . .

loop_
_atom_site_aniso_label
_atom_site_aniso_U_11
_atom_site_aniso_U_22
_atom_site_aniso_U_33
_atom_site_aniso_U_23
_atom_site_aniso_U_13
_atom_site_aniso_U_12
Zn1 0.0544(5) 0.0524(4) 0.0474(4) -0.0053(4) 0.0147(3) -0.0047(4)
N1 0.048(3) 0.047(3) 0.058(4) -0.004(3) 0.012(3) 0.000(3)
N2 0.041(3) 0.054(3) 0.049(3) 0.002(3) 0.010(3) -0.010(3)
O1 0.057(3) 0.084(3) 0.083(3) -0.001(2) 0.033(3) 0.000(3)
O2 0.074(3) 0.080(3) 0.058(3) -0.002(2) 0.032(2) -0.019(2)
O3 0.069(3) 0.051(2) 0.050(2) -0.0070(19) 0.019(2) -0.017(2)
O4 0.089(4) 0.093(3) 0.073(3) -0.027(2) 0.031(3) -0.027(3)
C1 0.066(6) 0.055(5) 0.049(5) -0.030(4) 0.018(5) -0.019(4)
C2 0.045(5) 0.040(3) 0.049(4) -0.003(3) 0.012(4) -0.001(3)
C3 0.072(5) 0.051(3) 0.044(4) 0.005(3) 0.024(4) -0.006(4)
C4 0.065(5) 0.046(4) 0.050(4) 0.009(3) 0.010(4) 0.010(3)
C5 0.052(5) 0.069(4) 0.062(4) 0.001(4) 0.021(4) 0.003(4)
C6 0.079(6) 0.065(4) 0.047(4) 0.007(3) 0.026(4) -0.017(4)
C7 0.043(5) 0.051(4) 0.065(5) -0.013(3) 0.024(4) -0.012(4)
C8 0.068(5) 0.068(5) 0.068(6) 0.007(4) 0.000(5) -0.013(4)
C9 0.056(5) 0.057(4) 0.044(4) -0.003(4) 0.011(4) -0.006(4)
C10 0.043(4) 0.049(4) 0.041(4) 0.001(3) 0.006(3) -0.004(3)
C11 0.057(5) 0.070(4) 0.050(4) -0.008(4) 0.017(4) -0.008(4)
C12 0.057(4) 0.045(4) 0.048(4) 0.001(3) 0.010(3) 0.001(3)
C13 0.059(5) 0.054(4) 0.065(5) 0.006(3) 0.015(4) -0.010(3)
C14 0.051(5) 0.056(4) 0.050(4) -0.001(4) 0.010(3) 0.010(3)
C15 0.031(4) 0.053(4) 0.057(4) -0.006(3) 0.006(3) 0.008(3)
C16 0.048(4) 0.048(4) 0.074(5) -0.019(4) 0.013(3) 0.001(4)
C17 0.060(5) 0.051(5) 0.069(5) -0.009(4) 0.009(4) -0.005(3)
C18 0.072(5) 0.053(5) 0.075(5) 0.004(4) -0.010(4) 0.012(3)
C19 0.076(6) 0.073(5) 0.093(6) -0.005(5) -0.014(5) -0.003(4)
C20 0.094(6) 0.054(5) 0.125(7) 0.011(6) -0.004(6) 0.003(4)
C21 0.086(6) 0.066(6) 0.127(7) -0.002(6) 0.023(6) 0.012(4)
C22 0.056(5) 0.056(5) 0.075(5) -0.006(4) 0.006(4) -0.004(4)
C23 0.074(5) 0.060(5) 0.105(7) -0.030(4) 0.035(5) -0.007(4)
C24 0.067(5) 0.066(4) 0.078(5) -0.011(4) 0.031(4) -0.010(4)
C25 0.036(4) 0.061(4) 0.068(5) -0.014(4) 0.019(4) -0.011(3)
C26 0.057(4) 0.058(4) 0.049(4) -0.011(4) 0.011(4) -0.012(4)
C27 0.069(5) 0.085(5) 0.042(4) -0.020(4) 0.014(3) -0.030(4)
C28 0.073(6) 0.094(5) 0.049(5) 0.014(5) 0.006(4) -0.028(5)
C29 0.059(5) 0.068(5) 0.057(5) 0.014(4) 0.023(4) -0.006(4)
C30 0.097(6) 0.079(6) 0.069(6) 0.025(5) 0.009(5) -0.009(5)
C31 0.103(7) 0.072(5) 0.082(6) 0.031(5) -0.005(5) 0.003(5)
C32 0.100(6) 0.063(5) 0.085(6) 0.004(4) 0.012(5) -0.001(4)
C33 0.080(5) 0.048(4) 0.067(5) 0.017(4) 0.016(4) 0.015(4)
C34 0.052(5) 0.052(4) 0.047(5) 0.006(4) 0.015(4) 0.004(3)

loop_
_atom_type_symbol
_atom_type_description
_atom_type_scat_dispersion_real
_atom_type_scat_dispersion_imag
_atom_type_scat_source
C C 0.0033 0.0016 'International Tables Vol C Tables 4.2.6.8 and 6.1.1.4'
H H 0.0000 0.0000 'International Tables Vol C Tables 4.2.6.8 and 6.1.1.4'
N N 0.0061 0.0033 'International Tables Vol C Tables 4.2.6.8 and 6.1.1.4'
O O 0.0106 0.0060 'International Tables Vol C Tables 4.2.6.8 and 6.1.1.4'
Zn Zn 0.2839 1.4301 'International Tables Vol C Tables 4.2.6.8 and 6.1.1.4'

loop_
_geom_angle_atom_site_label_1
_geom_angle_atom_site_label_2
_geom_angle_atom_site_label_3
_geom_angle
_geom_angle_site_symmetry_1
_geom_angle_site_symmetry_3
_geom_angle_publ_flag
O3 Zn1 N1 127.36(17) . . ?
O3 Zn1 N2 114.52(16) . . ?
N1 Zn1 N2 79.6(2) . . ?
O3 Zn1 O2 106.80(14) . . ?
N1 Zn1 O2 124.61(15) . . ?
N2 Zn1 O2 88.92(16) . . ?
O3 Zn1 O1 100.59(15) . . ?
N1 Zn1 O1 96.57(17) . . ?
N2 Zn1 O1 138.60(16) . . ?
O2 Zn1 O1 59.25(14) . . ?
O3 Zn1 O4 49.15(13) . . ?
N1 Zn1 O4 92.82(15) . . ?
N2 Zn1 O4 75.65(13) . . ?
O2 Zn1 O4 136.41(13) . . ?
O1 Zn1 O4 145.61(14) . . ?
O3 Zn1 Zn1 156.11(11) . 3_666 ?
N1 Zn1 Zn1 57.66(14) . 3_666 ?
N2 Zn1 Zn1 41.61(12) . 3_666 ?
O2 Zn1 Zn1 78.16(9) . 3_666 ?
O1 Zn1 Zn1 101.83(10) . 3_666 ?
O4 Zn1 Zn1 111.09(8) . 3_666 ?
C25 N1 C17 120.3(5) . . ?
C25 N1 Zn1 113.3(4) . . ?
C17 N1 Zn1 126.0(4) . . ?
C26 N2 C34 119.8(5) . . ?
C26 N2 Zn1 113.8(4) . . ?
C34 N2 Zn1 126.4(4) . . ?
C1 O1 Zn1 88.9(4) . . ?
C1 O2 Zn1 91.1(4) . . ?
C9 O3 Zn1 114.9(4) . . ?
C9 O4 Zn1 69.5(4) . . ?
O1 C1 O2 120.7(7) . . ?
O1 C1 C2 120.5(6) . . ?
O2 C1 C2 118.8(6) . . ?
C4 C2 C3 119.2(6) . . ?
C4 C2 C1 121.3(6) . . ?
C3 C2 C1 119.5(6) . . ?
C2 C3 C5 121.5(5) . . ?
C2 C4 C6 120.0(5) . . ?
C7 C5 C3 119.8(6) . . ?
C7 C6 C4 120.6(5) . . ?
C5 C7 C6 118.8(6) . . ?
C5 C7 C8 118.3(6) . . ?
C6 C7 C8 122.9(6) . . ?
C8 C8 C7 128.3(9) 3_567 . ?
O4 C9 O3 123.9(6) . . ?
O4 C9 C10 118.0(6) . . ?
O3 C9 C10 118.1(5) . . ?
C12 C10 C11 118.3(5) . . ?
C12 C10 C9 122.0(5) . . ?
C11 C10 C9 119.7(5) . . ?
C13 C11 C10 121.0(5) . . ?
C10 C12 C14 120.9(5) . . ?
C11 C13 C15 121.1(5) . . ?
C12 C14 C15 122.4(5) . . ?
C14 C15 C13 116.4(5) . . ?
C14 C15 C16 120.7(5) . . ?
C13 C15 C16 123.0(5) . . ?
C16 C16 C15 127.7(7) 3_777 . ?
C18 C17 N1 120.7(6) . . ?
C18 C17 C22 118.6(6) . . ?
N1 C17 C22 120.7(6) . . ?
C19 C18 C17 121.7(6) . . ?
C18 C19 C20 118.8(7) . . ?
C21 C20 C19 122.3(7) . . ?
C20 C21 C22 118.7(7) . . ?
C23 C22 C21 122.5(7) . . ?
C23 C22 C17 117.6(6) . . ?
C21 C22 C17 120.0(7) . . ?
C24 C23 C22 121.5(6) . . ?
C23 C24 C25 118.3(6) . . ?
N1 C25 C24 121.6(6) . . ?
N1 C25 C26 116.9(6) . . ?
C24 C25 C26 121.5(6) . . ?
N2 C26 C27 121.1(5) . . ?
N2 C26 C25 115.9(5) . . ?
C27 C26 C25 123.0(6) . . ?
C28 C27 C26 118.4(6) . . ?
C27 C28 C29 121.1(6) . . ?
C34 C29 C30 119.7(6) . . ?
C34 C29 C28 117.3(6) . . ?
C30 C29 C28 123.1(7) . . ?
C31 C30 C29 120.0(7) . . ?
C30 C31 C32 120.6(7) . . ?
C33 C32 C31 120.0(6) . . ?
C32 C33 C34 120.3(6) . . ?
N2 C34 C29 122.3(6) . . ?
N2 C34 C33 118.3(6) . . ?
C29 C34 C33 119.4(6) . . ?

loop_
_geom_bond_atom_site_label_1
_geom_bond_atom_site_label_2
_geom_bond_distance
_geom_bond_site_symmetry_2
_geom_bond_publ_flag
Zn1 O3 1.946(3) . ?
Zn1 N1 2.068(4) . ?
Zn1 N2 2.084(4) . ?
Zn1 O2 2.165(4) . ?
Zn1 O1 2.222(4) . ?
Zn1 O4 2.890(4) . ?
Zn1 Zn1 6.9835(12) 3_666 ?
N1 C25 1.341(6) . ?
N1 C17 1.374(6) . ?
N2 C26 1.333(5) . ?
N2 C34 1.362(5) . ?
O1 C1 1.240(6) . ?
O2 C1 1.256(6) . ?
O3 C9 1.247(6) . ?
O4 C9 1.231(6) . ?
C1 C2 1.517(8) . ?
C2 C4 1.354(6) . ?
C2 C3 1.369(6) . ?
C3 C5 1.373(6) . ?
C4 C6 1.388(7) . ?
C5 C7 1.370(6) . ?
C6 C7 1.381(7) . ?
C7 C8 1.498(8) . ?
C8 C8 1.270(9) 3_567 ?
C9 C10 1.513(7) . ?
C10 C12 1.366(6) . ?
C10 C11 1.384(6) . ?
C11 C13 1.384(6) . ?
C12 C14 1.378(6) . ?
C13 C15 1.400(6) . ?
C14 C15 1.384(6) . ?
C15 C16 1.473(6) . ?
C16 C16 1.312(8) 3_777 ?
C17 C18 1.367(7) . ?
C17 C22 1.412(7) . ?
C18 C19 1.358(6) . ?
C19 C20 1.402(7) . ?
C20 C21 1.334(7) . ?
C21 C22 1.405(7) . ?
C22 C23 1.398(7) . ?
C23 C24 1.375(7) . ?
C24 C25 1.406(6) . ?
C25 C26 1.467(6) . ?
C26 C27 1.415(6) . ?
C27 C28 1.365(7) . ?
C28 C29 1.403(7) . ?
C29 C34 1.381(7) . ?
C29 C30 1.398(7) . ?
C30 C31 1.326(7) . ?
C31 C32 1.410(7) . ?
C32 C33 1.339(6) . ?
C33 C34 1.390(6) . ?

loop_
_geom_hbond_atom_site_label_D
_geom_hbond_atom_site_label_H
_geom_hbond_atom_site_label_A
_geom_hbond_distance_DH
_geom_hbond_distance_HA
_geom_hbond_distance_DA
_geom_hbond_angle_DHA
_geom_hbond_site_symmetry_A
C14 H14A O4 0.93 2.39 3.288(7) 161.6 4_576

loop_
_geom_torsion_atom_site_label_1
_geom_torsion_atom_site_label_2
_geom_torsion_atom_site_label_3
_geom_torsion_atom_site_label_4
_geom_torsion
_geom_torsion_site_symmetry_1
_geom_torsion_site_symmetry_2
_geom_torsion_site_symmetry_3
_geom_torsion_site_symmetry_4
_geom_torsion_publ_flag
O3 Zn1 N1 C25 -119.9(4) . . . . ?
N2 Zn1 N1 C25 -6.9(4) . . . . ?
O2 Zn1 N1 C25 74.5(4) . . . . ?
O1 Zn1 N1 C25 131.4(4) . . . . ?
O4 Zn1 N1 C25 -81.8(4) . . . . ?
Zn1 Zn1 N1 C25 31.5(3) 3_666 . . . ?
O3 Zn1 N1 C17 67.7(5) . . . . ?
N2 Zn1 N1 C17 -179.3(5) . . . . ?
O2 Zn1 N1 C17 -97.9(4) . . . . ?
O1 Zn1 N1 C17 -41.0(5) . . . . ?
O4 Zn1 N1 C17 105.9(4) . . . . ?
Zn1 Zn1 N1 C17 -140.8(5) 3_666 . . . ?
O3 Zn1 N2 C26 131.3(3) . . . . ?
N1 Zn1 N2 C26 4.8(3) . . . . ?
O2 Zn1 N2 C26 -120.7(4) . . . . ?
O1 Zn1 N2 C26 -83.3(4) . . . . ?
O4 Zn1 N2 C26 100.5(4) . . . . ?
Zn1 Zn1 N2 C26 -47.4(3) 3_666 . . . ?
O3 Zn1 N2 C34 -50.2(5) . . . . ?
N1 Zn1 N2 C34 -176.7(4) . . . . ?
O2 Zn1 N2 C34 57.8(4) . . . . ?
O1 Zn1 N2 C34 95.2(5) . . . . ?
O4 Zn1 N2 C34 -81.0(4) . . . . ?
Zn1 Zn1 N2 C34 131.0(5) 3_666 . . . ?
O3 Zn1 O1 C1 101.6(3) . . . . ?
N1 Zn1 O1 C1 -128.4(3) . . . . ?
N2 Zn1 O1 C1 -46.6(4) . . . . ?
O2 Zn1 O1 C1 -1.7(3) . . . . ?
O4 Zn1 O1 C1 126.8(3) . . . . ?
Zn1 Zn1 O1 C1 -70.1(3) 3_666 . . . ?
O3 Zn1 O2 C1 -90.8(3) . . . . ?
N1 Zn1 O2 C1 77.3(3) . . . . ?
N2 Zn1 O2 C1 153.8(3) . . . . ?
O1 Zn1 O2 C1 1.7(3) . . . . ?
O4 Zn1 O2 C1 -138.4(3) . . . . ?
Zn1 Zn1 O2 C1 113.3(3) 3_666 . . . ?
N1 Zn1 O3 C9 64.1(5) . . . . ?
N2 Zn1 O3 C9 -31.5(4) . . . . ?
O2 Zn1 O3 C9 -128.2(4) . . . . ?
O1 Zn1 O3 C9 171.0(4) . . . . ?
O4 Zn1 O3 C9 9.5(4) . . . . ?
Zn1 Zn1 O3 C9 -29.4(6) 3_666 . . . ?
O3 Zn1 O4 C9 -9.3(3) . . . . ?
N1 Zn1 O4 C9 -148.8(4) . . . . ?
N2 Zn1 O4 C9 132.7(4) . . . . ?
O2 Zn1 O4 C9 60.0(4) . . . . ?
O1 Zn1 O4 C9 -42.9(5) . . . . ?
Zn1 Zn1 O4 C9 154.9(3) 3_666 . . . ?
Zn1 O1 C1 O2 3.0(5) . . . . ?
Zn1 O1 C1 C2 -174.3(4) . . . . ?
Zn1 O2 C1 O1 -3.0(5) . . . . ?
Zn1 O2 C1 C2 174.3(4) . . . . ?
O1 C1 C2 C4 5.3(8) . . . . ?
O2 C1 C2 C4 -172.1(4) . . . . ?
O1 C1 C2 C3 -177.3(5) . . . . ?
O2 C1 C2 C3 5.3(7) . . . . ?
C4 C2 C3 C5 2.9(8) . . . . ?
C1 C2 C3 C5 -174.5(5) . . . . ?
C3 C2 C4 C6 -3.3(7) . . . . ?
C1 C2 C4 C6 174.0(5) . . . . ?
C2 C3 C5 C7 0.1(8) . . . . ?
C2 C4 C6 C7 0.8(8) . . . . ?
C3 C5 C7 C6 -2.7(8) . . . . ?
C3 C5 C7 C8 174.9(5) . . . . ?
C4 C6 C7 C5 2.3(8) . . . . ?
C4 C6 C7 C8 -175.2(5) . . . . ?
C5 C7 C8 C8 -175.6(8) . . . 3_567 ?
C6 C7 C8 C8 2.0(12) . . . 3_567 ?
Zn1 O4 C9 O3 13.3(5) . . . . ?
Zn1 O4 C9 C10 -169.6(5) . . . . ?
Zn1 O3 C9 O4 -20.6(8) . . . . ?
Zn1 O3 C9 C10 162.3(3) . . . . ?
O4 C9 C10 C12 -147.7(6) . . . . ?
O3 C9 C10 C12 29.5(8) . . . . ?
O4 C9 C10 C11 34.1(8) . . . . ?
O3 C9 C10 C11 -148.7(5) . . . . ?
C12 C10 C11 C13 0.9(8) . . . . ?
C9 C10 C11 C13 179.2(5) . . . . ?
C11 C10 C12 C14 -2.3(8) . . . . ?
C9 C10 C12 C14 179.5(5) . . . . ?
C10 C11 C13 C15 1.2(8) . . . . ?
C10 C12 C14 C15 1.6(8) . . . . ?
C12 C14 C15 C13 0.5(8) . . . . ?
C12 C14 C15 C16 -179.4(5) . . . . ?
C11 C13 C15 C14 -1.9(8) . . . . ?
C11 C13 C15 C16 178.0(5) . . . . ?
C14 C15 C16 C16 176.1(7) . . . 3_777 ?
C13 C15 C16 C16 -3.9(11) . . . 3_777 ?
C25 N1 C17 C18 177.5(5) . . . . ?
Zn1 N1 C17 C18 -10.6(8) . . . . ?
C25 N1 C17 C22 -1.6(8) . . . . ?
Zn1 N1 C17 C22 170.2(4) . . . . ?
N1 C17 C18 C19 -178.7(5) . . . . ?
C22 C17 C18 C19 0.4(9) . . . . ?
C17 C18 C19 C20 -2.1(10) . . . . ?
C18 C19 C20 C21 2.3(11) . . . . ?
C19 C20 C21 C22 -0.8(12) . . . . ?
C20 C21 C22 C23 179.3(7) . . . . ?
C20 C21 C22 C17 -1.0(10) . . . . ?
C18 C17 C22 C23 -179.1(6) . . . . ?
N1 C17 C22 C23 0.0(9) . . . . ?
C18 C17 C22 C21 1.1(9) . . . . ?
N1 C17 C22 C21 -179.7(6) . . . . ?
C21 C22 C23 C24 -178.2(6) . . . . ?
C17 C22 C23 C24 2.1(9) . . . . ?
C22 C23 C24 C25 -2.6(9) . . . . ?
C17 N1 C25 C24 1.1(8) . . . . ?
Zn1 N1 C25 C24 -171.7(4) . . . . ?
C17 N1 C25 C26 -179.2(5) . . . . ?
Zn1 N1 C25 C26 8.0(6) . . . . ?
C23 C24 C25 N1 1.0(9) . . . . ?
C23 C24 C25 C26 -178.7(5) . . . . ?
C34 N2 C26 C27 0.0(7) . . . . ?
Zn1 N2 C26 C27 178.6(4) . . . . ?
C34 N2 C26 C25 179.3(5) . . . . ?
Zn1 N2 C26 C25 -2.1(6) . . . . ?
N1 C25 C26 N2 -4.0(7) . . . . ?
C24 C25 C26 N2 175.7(5) . . . . ?
N1 C25 C26 C27 175.3(5) . . . . ?
C24 C25 C26 C27 -5.0(8) . . . . ?
N2 C26 C27 C28 -0.4(8) . . . . ?
C25 C26 C27 C28 -179.6(5) . . . . ?
C26 C27 C28 C29 -0.6(9) . . . . ?
C27 C28 C29 C34 1.9(9) . . . . ?
C27 C28 C29 C30 -178.4(6) . . . . ?
C34 C29 C30 C31 -1.4(10) . . . . ?
C28 C29 C30 C31 178.9(7) . . . . ?
C29 C30 C31 C32 2.6(11) . . . . ?
C30 C31 C32 C33 -2.4(11) . . . . ?
C31 C32 C33 C34 0.9(9) . . . . ?
C26 N2 C34 C29 1.4(8) . . . . ?
Zn1 N2 C34 C29 -177.0(4) . . . . ?
C26 N2 C34 C33 179.4(5) . . . . ?
Zn1 N2 C34 C33 1.0(7) . . . . ?
C30 C29 C34 N2 178.0(5) . . . . ?
C28 C29 C34 N2 -2.3(9) . . . . ?
C30 C29 C34 C33 0.0(9) . . . . ?
C28 C29 C34 C33 179.7(5) . . . . ?
C32 C33 C34 N2 -177.9(5) . . . . ?
C32 C33 C34 C29 0.2(9) . . . . ?
